data_4083582
loop_
_publ_author_name
'Saxena, Priya'
'Thirupathi, Natesan'
'Nethaji, Munirathinam'

_publ_contact_author 'Thirupathi N.'
_publ_section_title
;
 Mono- and Dialkyne Insertion Reactions of
 CyclopalladatedN,N&#x2032;,N&#x2033;-Triarylguanidines
 [\k2(C,N)Pd(\m-Br)]2andcis-/trans-[\k2(C,N)Pd(Lewis Base)Br]. Scaffolds
 for Enlarged, Rearranged, and Zwitterionic Palladacycles through Ring
 Contraction cum Amine--Imine Tautomerization
;
_journal_issue 12
_journal_name_full Organometallics
_journal_page_first 3182
_journal_paper_doi 10.1021/om500423q
_journal_volume 33
_journal_year 2014
_chemical_formula_moiety 'C14 H18 Br2 N2 Pd'
_chemical_formula_sum 'C14 H18 Br2 N2 Pd'
_chemical_formula_weight 480.52
_chemical_name_systematic
;
 ?
;
_space_group_IT_number 2
_symmetry_cell_setting triclinic
_symmetry_space_group_name_Hall '-P 1'
_symmetry_space_group_name_H-M 'P -1'
_atom_sites_solution_hydrogens geom
_atom_sites_solution_primary direct
_atom_sites_solution_secondary difmap
_audit_creation_method SHELXL-97
_cell_angle_alpha 112.729(3)
_cell_angle_beta 115.371(2)
_cell_angle_gamma 94.726(3)
_cell_formula_units_Z 1
_cell_length_a 7.7462(13)
_cell_length_b 7.8788(13)
_cell_length_c 7.9134(14)
_cell_measurement_temperature 100(2)
_cell_measurement_theta_max 26.00
_cell_measurement_theta_min 3.19
_cell_volume 384.27(11)
_computing_cell_refinement 'CrysAlisPro, Oxford Diffraction Ltd.'
_computing_data_collection 'CrysAlisPro, Oxford Diffraction Ltd.'
_computing_data_reduction 'CrysAlisPro, Oxford Diffraction Ltd.'
_computing_molecular_graphics 'OLEX 2-1.2'
_computing_publication_material 'WINGX V1.80.01'
_computing_structure_refinement 'SHELXL-97 (Sheldrick, 2008)'
_computing_structure_solution SIR-92
_diffrn_ambient_temperature 100(2)
_diffrn_detector_area_resol_mean 0.3703
_diffrn_measured_fraction_theta_full 0.966
_diffrn_measured_fraction_theta_max 0.966
_diffrn_measurement_device_type 'Sapphire-3 CCD detector'
_diffrn_measurement_method 'OMEGA SCAN'
_diffrn_radiation_monochromator graphite
_diffrn_radiation_source 'fine-focus sealed tube'
_diffrn_radiation_type MoK\a
_diffrn_radiation_wavelength 0.71073
_diffrn_reflns_av_R_equivalents 0.0120
_diffrn_reflns_av_sigmaI/netI 0.0271
_diffrn_reflns_limit_h_max 9
_diffrn_reflns_limit_h_min -9
_diffrn_reflns_limit_k_max 7
_diffrn_reflns_limit_k_min -9
_diffrn_reflns_limit_l_max 9
_diffrn_reflns_limit_l_min -8
_diffrn_reflns_number 2104
_diffrn_reflns_theta_full 26.00
_diffrn_reflns_theta_max 26.00
_diffrn_reflns_theta_min 3.19
_exptl_absorpt_coefficient_mu 6.394
_exptl_absorpt_correction_T_max 0.3470
_exptl_absorpt_correction_T_min 0.3210
_exptl_absorpt_correction_type empirical
_exptl_absorpt_process_details 'CrysAlisPro 1.171.34.40 (2006)'
_exptl_crystal_colour YELLOW
_exptl_crystal_density_diffrn 2.077
_exptl_crystal_density_method 'not measured'
_exptl_crystal_description NEEDLE
_exptl_crystal_F_000 232
_exptl_crystal_size_max 0.23
_exptl_crystal_size_mid 0.22
_exptl_crystal_size_min 0.21
_refine_diff_density_max 1.344
_refine_diff_density_min -0.685
_refine_diff_density_rms 0.174
_refine_ls_extinction_method none
_refine_ls_goodness_of_fit_ref 1.085
_refine_ls_hydrogen_treatment constr
_refine_ls_matrix_type full
_refine_ls_number_parameters 90
_refine_ls_number_reflns 1460
_refine_ls_number_restraints 0
_refine_ls_restrained_S_all 1.085
_refine_ls_R_factor_all 0.0333
_refine_ls_R_factor_gt 0.0303
_refine_ls_shift/su_max 0.000
_refine_ls_shift/su_mean 0.000
_refine_ls_structure_factor_coef Fsqd
_refine_ls_weighting_details 'calc w=1/[\s^2^(Fo^2^)+(0.0602P)^2^+0.8404P] where P=(Fo^2^+2Fc^2^)/3'
_refine_ls_weighting_scheme calc
_refine_ls_wR_factor_gt 0.0890
_refine_ls_wR_factor_ref 0.0982
_reflns_number_gt 1335
_reflns_number_total 1460
_reflns_threshold_expression >2\s(I)
_cod_data_source_file om500423q_si_002.cif
_cod_data_source_block 2c'
_cod_depositor_comments
;
The following automatic conversions were performed:

'_symmetry_cell_setting' value 'TRICLINIC' changed to 'triclinic'
according to
/usr/data/users/saulius/crontab/automatic-downloads/rss-feeds/ACS/lib/dictionaries/cif_core.dic
dictionary named 'cif_core.dic' version 2.4.2 from
2011-04-26.

'_exptl_absorpt_correction_type' value 'EMPIRICAL'
changed to 'empirical' according to
/usr/data/users/saulius/crontab/automatic-downloads/rss-feeds/ACS/lib/dictionaries/cif_core.dic
dictionary named 'cif_core.dic' version 2.4.2 from 2011-04-26.

Automatic conversion script
Id: cif_fix_values 2281 2013-09-26 08:29:07Z andrius 

 Adding full bibliography for 4083571--4083582.cif.
;
_cod_original_sg_symbol_H-M P-1
_cod_database_code 4083582

loop_
_symmetry_equiv_pos_as_xyz
'x, y, z'
'-x, -y, -z'

loop_
_atom_site_label
_atom_site_type_symbol
_atom_site_fract_x
_atom_site_fract_y
_atom_site_fract_z
_atom_site_U_iso_or_equiv
_atom_site_adp_type
_atom_site_occupancy
_atom_site_symmetry_multiplicity
_atom_site_calc_flag
_atom_site_refinement_flags
Pd1 Pd 0.5000 0.5000 0.0000 0.01320(18) Uani 1 2 d S
Br1 Br 0.71244(6) 0.61153(6) -0.11542(7) 0.01881(18) Uani 1 1 d .
N1 N 0.3938(6) 0.2330(5) -0.2522(6) 0.0163(8) Uani 1 1 d .
C1 C 0.2326(7) 0.1926(7) -0.4394(7) 0.0184(9) Uani 1 1 d .
C2 C 0.1470(7) 0.0071(7) -0.6076(7) 0.0204(10) Uani 1 1 d .
H2 H 0.0345 -0.0197 -0.7383 0.024 Uiso 1 1 calc R
C3 C 0.2261(7) -0.1376(7) -0.5837(8) 0.0218(10) Uani 1 1 d .
H3 H 0.1665 -0.2660 -0.6961 0.026 Uiso 1 1 calc R
C4 C 0.3925(7) -0.0939(7) -0.3949(7) 0.0192(9) Uani 1 1 d .
H4 H 0.4506 -0.1917 -0.3775 0.023 Uiso 1 1 calc R
C5 C 0.4753(7) 0.0926(6) -0.2302(7) 0.0176(9) Uani 1 1 d .
C6 C 0.1522(7) 0.3549(7) -0.4594(8) 0.0232(10) Uani 1 1 d .
H6A H 0.1221 0.4171 -0.3458 0.035 Uiso 1 1 calc R
H6B H 0.0297 0.3042 -0.5968 0.035 Uiso 1 1 calc R
H6C H 0.2523 0.4493 -0.4485 0.035 Uiso 1 1 calc R
C7 C 0.6606(7) 0.1453(7) -0.0242(7) 0.0206(10) Uani 1 1 d .
H7A H 0.7690 0.2397 -0.0021 0.031 Uiso 1 1 calc R
H7B H 0.7005 0.0295 -0.0286 0.031 Uiso 1 1 calc R
H7C H 0.6329 0.2009 0.0923 0.031 Uiso 1 1 calc R

loop_
_atom_site_aniso_label
_atom_site_aniso_U_11
_atom_site_aniso_U_22
_atom_site_aniso_U_33
_atom_site_aniso_U_23
_atom_site_aniso_U_13
_atom_site_aniso_U_12
Pd1 0.0159(3) 0.0105(3) 0.0121(3) 0.0049(2) 0.0063(2) 0.00462(19)
Br1 0.0227(3) 0.0153(3) 0.0195(3) 0.0073(2) 0.0122(2) 0.0055(2)
N1 0.0181(19) 0.0160(18) 0.0164(18) 0.0081(15) 0.0094(16) 0.0049(15)
C1 0.019(2) 0.018(2) 0.020(2) 0.0097(19) 0.0106(19) 0.0056(18)
C2 0.020(2) 0.022(2) 0.016(2) 0.0059(19) 0.0096(19) 0.0046(19)
C3 0.022(2) 0.017(2) 0.024(2) 0.0044(19) 0.015(2) 0.0011(19)
C4 0.025(2) 0.015(2) 0.024(2) 0.0103(19) 0.015(2) 0.0094(18)
C5 0.020(2) 0.018(2) 0.020(2) 0.0104(19) 0.012(2) 0.0066(18)
C6 0.022(2) 0.021(2) 0.020(2) 0.009(2) 0.006(2) 0.0068(19)
C7 0.029(3) 0.017(2) 0.018(2) 0.0089(19) 0.012(2) 0.011(2)

loop_
_atom_type_symbol
_atom_type_description
_atom_type_scat_dispersion_real
_atom_type_scat_dispersion_imag
_atom_type_scat_source
C C 0.0033 0.0016 'International Tables Vol C Tables 4.2.6.8 and 6.1.1.4'
H H 0.0000 0.0000 'International Tables Vol C Tables 4.2.6.8 and 6.1.1.4'
N N 0.0061 0.0033 'International Tables Vol C Tables 4.2.6.8 and 6.1.1.4'
Pd Pd -0.9988 1.0072 'International Tables Vol C Tables 4.2.6.8 and 6.1.1.4'
Br Br -0.2901 2.4595 'International Tables Vol C Tables 4.2.6.8 and 6.1.1.4'

loop_
_geom_angle_atom_site_label_1
_geom_angle_atom_site_label_2
_geom_angle_atom_site_label_3
_geom_angle
_geom_angle_site_symmetry_1
_geom_angle_site_symmetry_3
N1 Pd1 N1 180.0(2) . 2_665
N1 Pd1 Br1 89.84(10) . 2_665
N1 Pd1 Br1 90.16(10) 2_665 2_665
N1 Pd1 Br1 90.16(10) . .
N1 Pd1 Br1 89.84(10) 2_665 .
Br1 Pd1 Br1 180.00(2) 2_665 .
C5 N1 C1 119.8(4) . .
C5 N1 Pd1 120.2(3) . .
C1 N1 Pd1 119.9(3) . .
N1 C1 C2 120.8(4) . .
N1 C1 C6 117.9(4) . .
C2 C1 C6 121.3(4) . .
C3 C2 C1 119.6(4) . .
C3 C2 H2 120.2 . .
C1 C2 H2 120.2 . .
C4 C3 C2 119.1(4) . .
C4 C3 H3 120.5 . .
C2 C3 H3 120.5 . .
C3 C4 C5 120.1(4) . .
C3 C4 H4 120.0 . .
C5 C4 H4 120.0 . .
N1 C5 C4 120.7(4) . .
N1 C5 C7 118.2(4) . .
C4 C5 C7 121.1(4) . .
C1 C6 H6A 109.5 . .
C1 C6 H6B 109.5 . .
H6A C6 H6B 109.5 . .
C1 C6 H6C 109.5 . .
H6A C6 H6C 109.5 . .
H6B C6 H6C 109.5 . .
C5 C7 H7A 109.5 . .
C5 C7 H7B 109.5 . .
H7A C7 H7B 109.5 . .
C5 C7 H7C 109.5 . .
H7A C7 H7C 109.5 . .
H7B C7 H7C 109.5 . .

loop_
_geom_bond_atom_site_label_1
_geom_bond_atom_site_label_2
_geom_bond_distance
_geom_bond_site_symmetry_2
Pd1 N1 2.037(4) .
Pd1 N1 2.037(4) 2_665
Pd1 Br1 2.4463(5) 2_665
Pd1 Br1 2.4463(5) .
N1 C5 1.350(6) .
N1 C1 1.356(6) .
C1 C2 1.388(7) .
C1 C6 1.501(6) .
C2 C3 1.376(7) .
C2 H2 0.9500 .
C3 C4 1.375(7) .
C3 H3 0.9500 .
C4 C5 1.385(7) .
C4 H4 0.9500 .
C5 C7 1.504(6) .
C6 H6A 0.9800 .
C6 H6B 0.9800 .
C6 H6C 0.9800 .
C7 H7A 0.9800 .
C7 H7B 0.9800 .
C7 H7C 0.9800 .

loop_
_geom_torsion_atom_site_label_1
_geom_torsion_atom_site_label_2
_geom_torsion_atom_site_label_3
_geom_torsion_atom_site_label_4
_geom_torsion
_geom_torsion_site_symmetry_1
N1 Pd1 N1 C5 122(55) 2_665
Br1 Pd1 N1 C5 -83.8(3) 2_665
Br1 Pd1 N1 C5 96.2(3) .
N1 Pd1 N1 C1 -62(55) 2_665
Br1 Pd1 N1 C1 92.0(3) 2_665
Br1 Pd1 N1 C1 -88.0(3) .
C5 N1 C1 C2 1.6(6) .
Pd1 N1 C1 C2 -174.3(3) .
C5 N1 C1 C6 -177.5(4) .
Pd1 N1 C1 C6 6.6(5) .
N1 C1 C2 C3 0.3(7) .
C6 C1 C2 C3 179.4(4) .
C1 C2 C3 C4 -1.9(7) .
C2 C3 C4 C5 1.6(7) .
C1 N1 C5 C4 -1.9(6) .
Pd1 N1 C5 C4 173.9(3) .
C1 N1 C5 C7 176.8(4) .
Pd1 N1 C5 C7 -7.4(5) .
C3 C4 C5 N1 0.3(7) .
C3 C4 C5 C7 -178.3(4) .
